data_2238685
loop_
_publ_author_name
'Sun, Hong-Shun'
'Li, Yu-Long'
'Xu, Ning'
'Xu, Hong'
'Zhang, Ji-Dong'

_publ_section_title
;
 Dimethyl 3,3'-(phenylmethylene)bis(1<i>H</i>-indole-2-carboxylate)
;
_journal_issue 10
_journal_name_full 'Acta Crystallographica Section E'
_journal_page_first o1516
_journal_paper_doi 10.1107/S1600536813024471
_journal_volume 69
_journal_year 2013
_chemical_formula_iupac 'C27 H22 N2 O4'
_chemical_formula_moiety 'C27 H22 N2 O4'
_chemical_formula_sum 'C27 H22 N2 O4'
_chemical_formula_weight 438.47
_chemical_name_systematic
;
Dimethyl 3,3'-(phenylmethylene)bis(1<i>H</i>-indole-2-carboxylate)
;
_space_group_IT_number 14
_symmetry_cell_setting monoclinic
_symmetry_space_group_name_Hall '-P 2ybc'
_symmetry_space_group_name_H-M 'P 1 21/c 1'
_atom_sites_solution_hydrogens geom
_atom_sites_solution_primary direct
_atom_sites_solution_secondary difmap
_audit_creation_method SHELXL-97
_cell_angle_alpha 90.00
_cell_angle_beta 112.66(3)
_cell_angle_gamma 90.00
_cell_formula_units_Z 4
_cell_length_a 13.604(3)
_cell_length_b 15.560(3)
_cell_length_c 11.274(2)
_cell_measurement_reflns_used 25
_cell_measurement_temperature 293(2)
_cell_measurement_theta_max 13
_cell_measurement_theta_min 9
_cell_volume 2202.2(9)
_computing_cell_refinement 'CAD-4 EXPRESS (Enraf--Nonius, 1994)'
_computing_data_collection 'CAD-4 EXPRESS (Enraf--Nonius, 1994)'
_computing_data_reduction 'XCAD4 (Harms & Wocadlo,1995)'
_computing_molecular_graphics 'SHELXTL (Sheldrick, 2008)'
_computing_publication_material 'SHELXTL (Sheldrick, 2008)'
_computing_structure_refinement 'SHELXTL (Sheldrick, 2008)'
_computing_structure_solution 'SHELXTL (Sheldrick, 2008)'
_diffrn_ambient_temperature 293(2)
_diffrn_measured_fraction_theta_full 0.994
_diffrn_measured_fraction_theta_max 0.994
_diffrn_measurement_device_type 'Enraf--Nonis CAD-4'
_diffrn_measurement_method \w/2\q
_diffrn_radiation_monochromator graphite
_diffrn_radiation_source 'fine-focus sealed tube'
_diffrn_radiation_type MoK\a
_diffrn_radiation_wavelength 0.71073
_diffrn_reflns_av_R_equivalents 0.0281
_diffrn_reflns_av_sigmaI/netI 0.0736
_diffrn_reflns_limit_h_max 0
_diffrn_reflns_limit_h_min -16
_diffrn_reflns_limit_k_max 18
_diffrn_reflns_limit_k_min 0
_diffrn_reflns_limit_l_max 13
_diffrn_reflns_limit_l_min -12
_diffrn_reflns_number 4196
_diffrn_reflns_theta_full 25.38
_diffrn_reflns_theta_max 25.38
_diffrn_reflns_theta_min 1.62
_diffrn_standards_decay_% 1
_diffrn_standards_interval_count 200
_diffrn_standards_number 3
_exptl_absorpt_coefficient_mu 0.090
_exptl_absorpt_correction_type none
_exptl_crystal_colour colorless
_exptl_crystal_density_diffrn 1.322
_exptl_crystal_density_method 'not measured'
_exptl_crystal_description block
_exptl_crystal_F_000 920
_exptl_crystal_size_max 0.30
_exptl_crystal_size_mid 0.20
_exptl_crystal_size_min 0.10
_refine_diff_density_max 0.259
_refine_diff_density_min -0.216
_refine_ls_extinction_method none
_refine_ls_goodness_of_fit_ref 1.001
_refine_ls_hydrogen_treatment constr
_refine_ls_matrix_type full
_refine_ls_number_parameters 298
_refine_ls_number_reflns 4021
_refine_ls_number_restraints 0
_refine_ls_restrained_S_all 1.001
_refine_ls_R_factor_all 0.1213
_refine_ls_R_factor_gt 0.0617
_refine_ls_shift/su_max 0.000
_refine_ls_shift/su_mean 0.000
_refine_ls_structure_factor_coef Fsqd
_refine_ls_weighting_details 'calc w=1/[\s^2^(Fo^2^)+(0.0880P)^2^+0.0000P] where P=(Fo^2^+2Fc^2^)/3'
_refine_ls_weighting_scheme calc
_refine_ls_wR_factor_gt 0.1473
_refine_ls_wR_factor_ref 0.1809
_reflns_number_gt 2322
_reflns_number_total 4021
_reflns_threshold_expression I>2sigma(I)
_cod_data_source_file xu5723.cif
_cod_data_source_block I
_cod_original_cell_volume 2202.2(8)
_cod_original_sg_symbol_H-M 'P 21/c'
_cod_database_code 2238685

loop_
_symmetry_equiv_pos_as_xyz
x,y,z
-x,1/2+y,1/2-z
-x,-y,-z
x,1/2-y,1/2+z

loop_
_atom_site_type_symbol
_atom_site_label
_atom_site_fract_x
_atom_site_fract_y
_atom_site_fract_z
_atom_site_U_iso_or_equiv
_atom_site_adp_type
_atom_site_calc_flag
_atom_site_refinement_flags
_atom_site_occupancy
_atom_site_symmetry_multiplicity
O O1 0.52156(18) -0.10234(15) 0.9162(2) 0.0504(7) Uani d . 1 1
N N1 0.3221(2) -0.07271(18) 0.8973(3) 0.0470(8) Uani d . 1 1
H H1A 0.3563 -0.1099 0.9548 0.056 Uiso calc R 1 1
C C1 0.3029(2) 0.08122(19) 0.6386(3) 0.0351(7) Uani d . 1 1
H H1B 0.3709 0.1108 0.6826 0.042 Uiso calc R 1 1
O O2 0.52350(18) 0.01567(15) 0.8016(2) 0.0478(6) Uani d . 1 1
N N2 0.3660(2) -0.00463(17) 0.3694(3) 0.0422(7) Uani d . 1 1
H H2A 0.3961 -0.0012 0.3150 0.051 Uiso calc R 1 1
C C2 0.2866(3) 0.0248(2) 0.7391(3) 0.0371(8) Uani d . 1 1
O O3 0.4526(2) 0.18689(16) 0.5589(3) 0.0593(7) Uani d . 1 1
C C3 0.1909(3) 0.0105(2) 0.7638(3) 0.0377(8) Uani d . 1 1
O O4 0.46982(19) 0.14311(15) 0.3787(2) 0.0502(6) Uani d . 1 1
C C4 0.0870(3) 0.0436(2) 0.7147(3) 0.0456(9) Uani d . 1 1
H H4A 0.0657 0.0822 0.6464 0.055 Uiso calc R 1 1
C C5 0.0171(3) 0.0181(2) 0.7694(4) 0.0539(10) Uani d . 1 1
H H5A -0.0517 0.0403 0.7376 0.065 Uiso calc R 1 1
C C6 0.0467(3) -0.0403(2) 0.8713(4) 0.0545(10) Uani d . 1 1
H H6A -0.0024 -0.0558 0.9064 0.065 Uiso calc R 1 1
C C7 0.1462(3) -0.0749(2) 0.9201(4) 0.0533(10) Uani d . 1 1
H H7A 0.1659 -0.1139 0.9878 0.064 Uiso calc R 1 1
C C8 0.2178(3) -0.0499(2) 0.8649(3) 0.0411(8) Uani d . 1 1
C C9 0.3638(3) -0.0263(2) 0.8228(3) 0.0397(8) Uani d . 1 1
C C10 0.4765(3) -0.0341(2) 0.8434(3) 0.0417(8) Uani d . 1 1
C C11 0.6316(3) -0.1198(2) 0.9398(4) 0.0545(10) Uani d . 1 1
H H11A 0.6544 -0.1702 0.9924 0.082 Uiso calc R 1 1
H H11B 0.6746 -0.0717 0.9832 0.082 Uiso calc R 1 1
H H11C 0.6390 -0.1290 0.8595 0.082 Uiso calc R 1 1
C C12 0.3159(2) 0.02960(19) 0.5322(3) 0.0346(7) Uani d . 1 1
C C13 0.2685(2) -0.0511(2) 0.4786(3) 0.0373(8) Uani d . 1 1
C C14 0.1994(3) -0.1099(2) 0.5024(3) 0.0462(9) Uani d . 1 1
H H14A 0.1743 -0.0993 0.5669 0.055 Uiso calc R 1 1
C C15 0.1699(3) -0.1824(2) 0.4296(4) 0.0556(10) Uani d . 1 1
H H15A 0.1243 -0.2211 0.4454 0.067 Uiso calc R 1 1
C C16 0.2062(3) -0.2005(2) 0.3313(4) 0.0570(10) Uani d . 1 1
H H16A 0.1843 -0.2506 0.2833 0.068 Uiso calc R 1 1
C C17 0.2733(3) -0.1452(2) 0.3054(3) 0.0485(9) Uani d . 1 1
H H17A 0.2985 -0.1573 0.2413 0.058 Uiso calc R 1 1
C C18 0.3028(2) -0.0704(2) 0.3775(3) 0.0402(8) Uani d . 1 1
C C19 0.3741(2) 0.0555(2) 0.4624(3) 0.0360(7) Uani d . 1 1
C C20 0.4351(3) 0.1350(2) 0.4750(3) 0.0394(8) Uani d . 1 1
C C21 0.5280(3) 0.2203(3) 0.3776(4) 0.0608(11) Uani d . 1 1
H H21A 0.5483 0.2193 0.3050 0.091 Uiso calc R 1 1
H H21B 0.5907 0.2235 0.4553 0.091 Uiso calc R 1 1
H H21C 0.4838 0.2695 0.3718 0.091 Uiso calc R 1 1
C C22 0.2189(3) 0.1521(2) 0.5862(3) 0.0380(8) Uani d . 1 1
C C23 0.1452(3) 0.1525(3) 0.4629(4) 0.0649(12) Uani d . 1 1
H H23A 0.1441 0.1072 0.4087 0.078 Uiso calc R 1 1
C C24 0.0724(4) 0.2182(3) 0.4161(4) 0.0899(17) Uani d . 1 1
H H24A 0.0223 0.2164 0.3321 0.108 Uiso calc R 1 1
C C25 0.0744(4) 0.2856(3) 0.4939(5) 0.0797(14) Uani d . 1 1
H H25A 0.0268 0.3309 0.4626 0.096 Uiso calc R 1 1
C C26 0.1465(4) 0.2865(3) 0.6181(5) 0.0688(12) Uani d . 1 1
H H26A 0.1469 0.3319 0.6719 0.083 Uiso calc R 1 1
C C27 0.2187(3) 0.2202(2) 0.6638(4) 0.0493(9) Uani d . 1 1
H H27A 0.2679 0.2216 0.7484 0.059 Uiso calc R 1 1

loop_
_atom_site_aniso_label
_atom_site_aniso_U_11
_atom_site_aniso_U_22
_atom_site_aniso_U_33
_atom_site_aniso_U_12
_atom_site_aniso_U_13
_atom_site_aniso_U_23
O1 0.0438(14) 0.0483(15) 0.0580(15) 0.0155(12) 0.0183(12) 0.0135(12)
N1 0.0547(19) 0.0451(18) 0.0455(17) 0.0053(14) 0.0240(15) 0.0124(14)
C1 0.0370(17) 0.0347(18) 0.0341(17) 0.0010(14) 0.0144(14) -0.0007(14)
O2 0.0478(14) 0.0516(15) 0.0512(14) 0.0058(12) 0.0270(12) 0.0081(12)
N2 0.0465(16) 0.0447(17) 0.0440(16) -0.0025(14) 0.0270(14) -0.0041(14)
C2 0.0411(19) 0.0375(18) 0.0357(17) 0.0040(15) 0.0180(15) -0.0005(15)
O3 0.082(2) 0.0447(15) 0.0680(17) -0.0167(14) 0.0468(16) -0.0162(14)
C3 0.0401(19) 0.0353(18) 0.0395(18) -0.0035(15) 0.0174(15) -0.0030(15)
O4 0.0603(16) 0.0501(15) 0.0481(14) -0.0144(12) 0.0296(12) -0.0017(12)
C4 0.042(2) 0.049(2) 0.046(2) -0.0019(17) 0.0178(17) 0.0003(17)
C5 0.042(2) 0.059(2) 0.065(2) -0.0045(18) 0.0251(19) -0.001(2)
C6 0.057(2) 0.054(2) 0.063(2) -0.014(2) 0.036(2) -0.006(2)
C7 0.066(3) 0.045(2) 0.058(2) -0.007(2) 0.034(2) 0.0022(19)
C8 0.045(2) 0.0383(19) 0.0454(19) -0.0016(16) 0.0233(16) -0.0006(16)
C9 0.046(2) 0.0394(19) 0.0384(18) 0.0004(16) 0.0211(16) 0.0003(15)
C10 0.051(2) 0.041(2) 0.0364(18) 0.0078(17) 0.0204(17) -0.0025(16)
C11 0.047(2) 0.054(2) 0.058(2) 0.0163(18) 0.0154(19) 0.0062(19)
C12 0.0355(17) 0.0329(17) 0.0352(17) 0.0026(14) 0.0135(14) 0.0023(14)
C13 0.0368(18) 0.0350(18) 0.0411(18) 0.0036(15) 0.0161(15) -0.0015(15)
C14 0.048(2) 0.043(2) 0.051(2) -0.0051(17) 0.0229(18) 0.0006(17)
C15 0.050(2) 0.047(2) 0.072(3) -0.0076(18) 0.025(2) -0.005(2)
C16 0.057(2) 0.043(2) 0.064(3) -0.0056(19) 0.015(2) -0.0113(19)
C17 0.051(2) 0.048(2) 0.047(2) 0.0008(18) 0.0193(18) -0.0101(18)
C18 0.0360(18) 0.0386(19) 0.0448(19) 0.0019(15) 0.0140(15) -0.0013(16)
C19 0.0399(18) 0.0335(18) 0.0370(17) 0.0037(15) 0.0174(15) 0.0006(15)
C20 0.0399(19) 0.039(2) 0.043(2) 0.0038(15) 0.0203(16) 0.0043(17)
C21 0.067(3) 0.057(2) 0.064(3) -0.016(2) 0.032(2) 0.005(2)
C22 0.0425(19) 0.0363(18) 0.0433(19) 0.0023(15) 0.0256(16) 0.0028(15)
C23 0.070(3) 0.078(3) 0.042(2) 0.033(2) 0.016(2) -0.003(2)
C24 0.100(4) 0.116(4) 0.047(3) 0.064(3) 0.021(2) 0.011(3)
C25 0.100(4) 0.073(3) 0.079(3) 0.048(3) 0.049(3) 0.028(3)
C26 0.087(3) 0.049(3) 0.084(3) 0.018(2) 0.049(3) -0.002(2)
C27 0.054(2) 0.043(2) 0.051(2) 0.0056(18) 0.0204(18) -0.0040(18)

loop_
_atom_type_symbol
_atom_type_description
_atom_type_scat_dispersion_real
_atom_type_scat_dispersion_imag
_atom_type_scat_source
C C 0.0033 0.0016 'International Tables Vol C Tables 4.2.6.8 and 6.1.1.4'
H H 0.0000 0.0000 'International Tables Vol C Tables 4.2.6.8 and 6.1.1.4'
N N 0.0061 0.0033 'International Tables Vol C Tables 4.2.6.8 and 6.1.1.4'
O O 0.0106 0.0060 'International Tables Vol C Tables 4.2.6.8 and 6.1.1.4'

loop_
_geom_angle_atom_site_label_1
_geom_angle_atom_site_label_2
_geom_angle_atom_site_label_3
_geom_angle
C10 O1 C11 117.4(3)
C8 N1 C9 109.1(3)
C8 N1 H1A 125.5
C9 N1 H1A 125.5
C12 C1 C2 112.4(2)
C12 C1 C22 111.9(3)
C2 C1 C22 113.8(3)
C12 C1 H1B 106.0
C2 C1 H1B 106.0
C22 C1 H1B 106.0
C18 N2 C19 109.1(3)
C18 N2 H2A 125.4
C19 N2 H2A 125.4
C9 C2 C3 106.7(3)
C9 C2 C1 124.0(3)
C3 C2 C1 129.3(3)
C4 C3 C8 118.1(3)
C4 C3 C2 135.4(3)
C8 C3 C2 106.5(3)
C20 O4 C21 116.7(3)
C5 C4 C3 118.9(3)
C5 C4 H4A 120.6
C3 C4 H4A 120.6
C4 C5 C6 121.8(4)
C4 C5 H5A 119.1
C6 C5 H5A 119.1
C7 C6 C5 121.1(3)
C7 C6 H6A 119.5
C5 C6 H6A 119.5
C6 C7 C8 117.8(3)
C6 C7 H7A 121.1
C8 C7 H7A 121.1
N1 C8 C7 129.6(3)
N1 C8 C3 107.9(3)
C7 C8 C3 122.4(3)
C2 C9 N1 109.7(3)
C2 C9 C10 129.7(3)
N1 C9 C10 120.6(3)
O2 C10 O1 124.1(3)
O2 C10 C9 124.3(3)
O1 C10 C9 111.6(3)
O1 C11 H11A 109.5
O1 C11 H11B 109.5
H11A C11 H11B 109.5
O1 C11 H11C 109.5
H11A C11 H11C 109.5
H11B C11 H11C 109.5
C19 C12 C13 106.3(3)
C19 C12 C1 124.6(3)
C13 C12 C1 129.0(3)
C14 C13 C18 117.7(3)
C14 C13 C12 135.4(3)
C18 C13 C12 106.9(3)
C15 C14 C13 119.1(3)
C15 C14 H14A 120.4
C13 C14 H14A 120.4
C14 C15 C16 122.0(3)
C14 C15 H15A 119.0
C16 C15 H15A 119.0
C17 C16 C15 120.7(3)
C17 C16 H16A 119.7
C15 C16 H16A 119.7
C16 C17 C18 118.0(3)
C16 C17 H17A 121.0
C18 C17 H17A 121.0
N2 C18 C17 129.7(3)
N2 C18 C13 107.8(3)
C17 C18 C13 122.5(3)
C12 C19 N2 110.0(3)
C12 C19 C20 128.5(3)
N2 C19 C20 121.5(3)
O3 C20 O4 123.3(3)
O3 C20 C19 125.4(3)
O4 C20 C19 111.3(3)
O4 C21 H21A 109.5
O4 C21 H21B 109.5
H21A C21 H21B 109.5
O4 C21 H21C 109.5
H21A C21 H21C 109.5
H21B C21 H21C 109.5
C23 C22 C27 117.6(3)
C23 C22 C1 122.9(3)
C27 C22 C1 119.5(3)
C22 C23 C24 122.1(4)
C22 C23 H23A 118.9
C24 C23 H23A 118.9
C25 C24 C23 119.5(4)
C25 C24 H24A 120.3
C23 C24 H24A 120.3
C24 C25 C26 119.8(4)
C24 C25 H25A 120.1
C26 C25 H25A 120.1
C25 C26 C27 120.1(4)
C25 C26 H26A 119.9
C27 C26 H26A 119.9
C22 C27 C26 120.9(4)
C22 C27 H27A 119.5
C26 C27 H27A 119.5

loop_
_geom_bond_atom_site_label_1
_geom_bond_atom_site_label_2
_geom_bond_distance
O1 C10 1.338(4)
O1 C11 1.442(4)
N1 C8 1.369(4)
N1 C9 1.385(4)
N1 H1A 0.8600
C1 C12 1.510(4)
C1 C2 1.516(4)
C1 C22 1.532(4)
C1 H1B 0.9800
O2 C10 1.210(4)
N2 C18 1.363(4)
N2 C19 1.378(4)
N2 H2A 0.8600
C2 C9 1.364(4)
C2 C3 1.450(4)
O3 C20 1.196(4)
C3 C4 1.402(4)
C3 C8 1.412(4)
O4 C20 1.346(4)
O4 C21 1.441(4)
C4 C5 1.376(5)
C4 H4A 0.9300
C5 C6 1.398(5)
C5 H5A 0.9300
C6 C7 1.360(5)
C6 H6A 0.9300
C7 C8 1.398(5)
C7 H7A 0.9300
C9 C10 1.465(5)
C11 H11A 0.9600
C11 H11B 0.9600
C11 H11C 0.9600
C12 C19 1.375(4)
C12 C13 1.435(4)
C13 C14 1.410(4)
C13 C18 1.420(4)
C14 C15 1.361(5)
C14 H14A 0.9300
C15 C16 1.405(5)
C15 H15A 0.9300
C16 C17 1.366(5)
C16 H16A 0.9300
C17 C18 1.387(5)
C17 H17A 0.9300
C19 C20 1.465(5)
C21 H21A 0.9600
C21 H21B 0.9600
C21 H21C 0.9600
C22 C23 1.365(5)
C22 C27 1.376(5)
C23 C24 1.378(5)
C23 H23A 0.9300
C24 C25 1.361(6)
C24 H24A 0.9300
C25 C26 1.365(6)
C25 H25A 0.9300
C26 C27 1.381(5)
C26 H26A 0.9300
C27 H27A 0.9300

loop_
_geom_hbond_atom_site_label_D
_geom_hbond_atom_site_label_H
_geom_hbond_atom_site_label_A
_geom_hbond_site_symmetry_A
_geom_hbond_distance_DH
_geom_hbond_distance_HA
_geom_hbond_distance_DA
_geom_hbond_angle_DHA
N2 H2A O2 3_656 0.86 2.02 2.870(4) 169
C11 H11A O3 2_646 0.96 2.60 3.221(4) 123
C11 H11B N1 3_657 0.96 2.61 3.443(5) 145
C11 H11C O4 3_656 0.96 2.53 3.333(5) 142
C5 H5A Cg4 3_556 0.93 2.76 3.659(4) 164
C11 H11B Cg1 3_657 0.96 2.55 3.366(4) 143
C21 H21B Cg4 3_656 0.96 2.73 3.516(5) 139

loop_
_geom_torsion_atom_site_label_1
_geom_torsion_atom_site_label_2
_geom_torsion_atom_site_label_3
_geom_torsion_atom_site_label_4
_geom_torsion
C12 C1 C2 C9 69.5(4)
C22 C1 C2 C9 -161.9(3)
C12 C1 C2 C3 -107.8(4)
C22 C1 C2 C3 20.8(5)
C9 C2 C3 C4 178.2(4)
C1 C2 C3 C4 -4.2(6)
C9 C2 C3 C8 0.4(4)
C1 C2 C3 C8 178.1(3)
C8 C3 C4 C5 2.0(5)
C2 C3 C4 C5 -175.6(3)
C3 C4 C5 C6 -0.6(5)
C4 C5 C6 C7 -0.5(6)
C5 C6 C7 C8 0.2(6)
C9 N1 C8 C7 -175.0(3)
C9 N1 C8 C3 2.1(4)
C6 C7 C8 N1 178.0(3)
C6 C7 C8 C3 1.3(5)
C4 C3 C8 N1 -179.8(3)
C2 C3 C8 N1 -1.5(4)
C4 C3 C8 C7 -2.4(5)
C2 C3 C8 C7 175.8(3)
C3 C2 C9 N1 0.8(4)
C1 C2 C9 N1 -177.0(3)
C3 C2 C9 C10 -176.8(3)
C1 C2 C9 C10 5.4(5)
C8 N1 C9 C2 -1.8(4)
C8 N1 C9 C10 176.0(3)
C11 O1 C10 O2 -3.5(5)
C11 O1 C10 C9 177.5(3)
C2 C9 C10 O2 12.8(6)
N1 C9 C10 O2 -164.6(3)
C2 C9 C10 O1 -168.2(3)
N1 C9 C10 O1 14.4(4)
C2 C1 C12 C19 -150.7(3)
C22 C1 C12 C19 79.7(4)
C2 C1 C12 C13 32.8(4)
C22 C1 C12 C13 -96.8(4)
C19 C12 C13 C14 -178.3(4)
C1 C12 C13 C14 -1.3(6)
C19 C12 C13 C18 0.7(3)
C1 C12 C13 C18 177.6(3)
C18 C13 C14 C15 0.9(5)
C12 C13 C14 C15 179.8(3)
C13 C14 C15 C16 0.0(5)
C14 C15 C16 C17 0.1(6)
C15 C16 C17 C18 -1.0(5)
C19 N2 C18 C17 -179.1(3)
C19 N2 C18 C13 0.5(4)
C16 C17 C18 N2 -178.5(3)
C16 C17 C18 C13 2.0(5)
C14 C13 C18 N2 178.5(3)
C12 C13 C18 N2 -0.7(3)
C14 C13 C18 C17 -1.9(5)
C12 C13 C18 C17 178.9(3)
C13 C12 C19 N2 -0.4(4)
C1 C12 C19 N2 -177.5(3)
C13 C12 C19 C20 177.8(3)
C1 C12 C19 C20 0.6(5)
C18 N2 C19 C12 -0.1(4)
C18 N2 C19 C20 -178.4(3)
C21 O4 C20 O3 -1.9(5)
C21 O4 C20 C19 178.0(3)
C12 C19 C20 O3 8.2(6)
N2 C19 C20 O3 -173.9(3)
C12 C19 C20 O4 -171.7(3)
N2 C19 C20 O4 6.3(4)
C12 C1 C22 C23 17.2(5)
C2 C1 C22 C23 -111.7(4)
C12 C1 C22 C27 -160.6(3)
C2 C1 C22 C27 70.6(4)
C27 C22 C23 C24 -0.1(6)
C1 C22 C23 C24 -177.9(4)
C22 C23 C24 C25 1.0(8)
C23 C24 C25 C26 -1.7(8)
C24 C25 C26 C27 1.4(7)
C23 C22 C27 C26 -0.1(5)
C1 C22 C27 C26 177.8(3)
C25 C26 C27 C22 -0.5(6)
